data_7246143
loop_
_publ_author_name
'Podda, Enrico'
'Arca, Massimiliano'
'Pintus, Anna'
'Lippolis, Vito'
'Caltagirone, Claudia'
'Coles, Simon J.'
'Orton, James B.'
'Ennas, Guido'
'Picci, Giacomo'
'Davies, Robert P.'
'Aragoni, M. Carla'

_publ_section_title
;
 On the role of torsional dynamics in the solid-state fluorescent
 properties of a new bifluorene--tetracarboxylic acid and its
 supramolecular assemblies: a structural and TD-DFT investigation
;
_journal_issue 7
_journal_name_full CrystEngComm
_journal_page_first 1058
_journal_page_last 1066
_journal_paper_doi 10.1039/D2CE01552H
_journal_volume 25
_journal_year 2023
_chemical_formula_moiety 'C29 H20 Br4'
_chemical_formula_sum 'C29 H20 Br4'
_chemical_formula_weight 688.09
_space_group_crystal_system monoclinic
_space_group_IT_number 14
_space_group_name_Hall '-P 2ybc'
_space_group_name_H-M_alt 'P 1 21/c 1'
_atom_sites_solution_hydrogens geom
_atom_sites_solution_primary dual
_audit_creation_date 2022-10-20
_audit_creation_method
;
Olex2 1.5
(compiled 2022.04.07 svn.rca3783a0 for OlexSys, GUI svn.r6498)
;
_audit_update_record
;
2022-10-21 deposited with the CCDC.	2023-01-17 downloaded from the CCDC.
;
_cell_angle_alpha 90
_cell_angle_beta 98.0820(10)
_cell_angle_gamma 90
_cell_formula_units_Z 4
_cell_length_a 8.79840(10)
_cell_length_b 16.7929(2)
_cell_length_c 16.4790(2)
_cell_measurement_reflns_used 29133
_cell_measurement_temperature 100(2)
_cell_measurement_theta_max 32.5510
_cell_measurement_theta_min 2.3210
_cell_volume 2410.60(5)
_computing_cell_refinement 'CrysAlisPro 1.171.40.18b (Rigaku OD, 2018)'
_computing_data_collection 'CrysAlisPro 1.171.40.18b (Rigaku OD, 2018)'
_computing_data_reduction 'CrysAlisPro 1.171.40.18b (Rigaku OD, 2018)'
_computing_molecular_graphics 'Olex2 1.5 (Dolomanov et al., 2009)'
_computing_publication_material 'Olex2 1.5 (Dolomanov et al., 2009)'
_computing_structure_refinement 'SHELXL 2018/3 (Sheldrick, 2015)'
_computing_structure_solution 'ShelXT (Sheldrick, 2015)'
_diffrn_ambient_temperature 100(2)
_diffrn_detector_area_resol_mean 10
_diffrn_detector_dtime 0.000
_diffrn_detector_type 'Rigaku, HyPix 6000'
_diffrn_measured_fraction_theta_full 1.000
_diffrn_measured_fraction_theta_max 1.000
_diffrn_measurement_details
;
List of Runs (angles in degrees, time in seconds):

  # Type    Start    End  Width  t~exp~   \w     \q     \k     \f   Frames
#--------------------------------------------------------------------------
  1  \w    -99.00  24.00   0.50    0.50    --   -9.80 -57.00  90.00  246
  2  \w    -99.00  27.00   0.50    0.50    --   -9.80 -70.00 -90.00  252
  3  \w    -99.00  58.00   0.50    0.50    --   -9.80 -19.00 -60.00  314
  4  \w    -46.00  80.00   0.50    0.50    --   -9.80  70.00  30.00  252
  5  \w    -84.00  42.00   0.50    0.50    --    5.00 -38.00-180.00  252
  6  \w    -47.00   9.00   0.50    0.50    --   -9.80  38.00 -30.00  112
;
_diffrn_measurement_device 'four-circle diffractometer'
_diffrn_measurement_device_details 'Rigaku, AFC12 \k goniometer'
_diffrn_measurement_device_type
'Rigaku FRE+ equipped with VHF Varimax confocal mirrors and an AFC12 goniometer and HyPix 6000 detector'
_diffrn_measurement_method 'profile data from \w-scans'
_diffrn_measurement_specimen_support 'MiTeGen MicroLoop'
_diffrn_radiation_type MoK\a
_diffrn_radiation_wavelength 0.71075
_diffrn_reflns_av_R_equivalents 0.0550
_diffrn_reflns_av_unetI/netI 0.0256
_diffrn_reflns_Laue_measured_fraction_full 1.000
_diffrn_reflns_Laue_measured_fraction_max 1.000
_diffrn_reflns_limit_h_max 11
_diffrn_reflns_limit_h_min -11
_diffrn_reflns_limit_k_max 21
_diffrn_reflns_limit_k_min -21
_diffrn_reflns_limit_l_max 21
_diffrn_reflns_limit_l_min -21
_diffrn_reflns_number 54497
_diffrn_reflns_point_group_measured_fraction_full 1.000
_diffrn_reflns_point_group_measured_fraction_max 1.000
_diffrn_reflns_theta_full 25.242
_diffrn_reflns_theta_max 27.483
_diffrn_reflns_theta_min 2.338
_exptl_absorpt_coefficient_mu 6.695
_exptl_absorpt_correction_T_max 1.000
_exptl_absorpt_correction_T_min 0.271
_exptl_absorpt_correction_type gaussian
_exptl_absorpt_process_details
;
CrysAlisPro 1.171.40.18b (Rigaku Oxford Diffraction, 2018)
Numerical absorption correction based on gaussian integration over
			a multifaceted crystal model
Empirical absorption correction using spherical harmonics,
 implemented in SCALE3 ABSPACK scaling algorithm.
;
_exptl_crystal_colour colourless
_exptl_crystal_colour_primary colourless
_exptl_crystal_density_diffrn 1.896
_exptl_crystal_description 'cut block'
_exptl_crystal_F_000 1336
_exptl_crystal_recrystallization_method 'The material was recrystallised from acetone'
_exptl_crystal_size_max 0.339
_exptl_crystal_size_mid 0.231
_exptl_crystal_size_min 0.12
_refine_diff_density_max 0.648
_refine_diff_density_min -0.451
_refine_diff_density_rms 0.076
_refine_ls_extinction_method none
_refine_ls_goodness_of_fit_ref 1.050
_refine_ls_hydrogen_treatment constr
_refine_ls_matrix_type full
_refine_ls_number_parameters 300
_refine_ls_number_reflns 5543
_refine_ls_number_restraints 0
_refine_ls_restrained_S_all 1.050
_refine_ls_R_factor_all 0.0247
_refine_ls_R_factor_gt 0.0208
_refine_ls_shift/su_max 0.002
_refine_ls_shift/su_mean 0.000
_refine_ls_structure_factor_coef Fsqd
_refine_ls_weighting_details 'w=1/[\s^2^(Fo^2^)+(0.0212P)^2^+1.9005P] where P=(Fo^2^+2Fc^2^)/3'
_refine_ls_weighting_scheme calc
_refine_ls_wR_factor_gt 0.0497
_refine_ls_wR_factor_ref 0.0509
_reflns_Friedel_coverage 0.000
_reflns_number_gt 5047
_reflns_number_total 5543
_reflns_threshold_expression 'I > 2\s(I)'
_cod_data_source_file d2ce01552h2.cif
_cod_data_source_block 2018ncs0887r1
_cod_depositor_comments 'Adding full bibliography for 7246140--7246143.cif.'
_cod_database_code 7246143
_shelx_shelxl_version_number 2018/3
_shelx_space_group_comment
;
The symmetry employed for this shelxl refinement is uniquely defined
by the following loop, which should always be used as a source of
symmetry information in preference to the above space-group names.
They are only intended as comments.
;
_shelx_estimated_absorpt_t_max 0.500
_shelx_estimated_absorpt_t_min 0.210
_olex2_refinement_description
;
1. Fixed Uiso
 At 1.2 times of:
  All C(H) groups, All C(H,H) groups
 At 1.5 times of:
  All C(H,H,H) groups
2.a Secondary CH2 refined with riding coordinates:
 C15(H15A,H15B)
2.b Aromatic/amide H refined with riding coordinates:
 C2(H2), C4(H4), C5(H5), C8(H8), C9(H9), C11(H11), C19(H19), C21(H21),
 C22(H22), C25(H25), C26(H26), C28(H28)
2.c Idealised Me refined as rotating group:
 C14(H14A,H14B,H14C), C17(H17A,H17B,H17C)
;
_olex2_diffrn_ambient_temperature_device 'Oxford Cryosystems'
_olex2_submission_special_instructions 'No special instructions were received'
_oxdiff_exptl_absorpt_empirical_details
;
Empirical correction (ABSPACK) includes:
- Absorption correction using spherical harmonics
- Frame scaling
;

loop_
_space_group_symop_operation_xyz
'x, y, z'
'-x, y+1/2, -z+1/2'
'-x, -y, -z'
'x, -y-1/2, z-1/2'

loop_
_atom_site_label
_atom_site_type_symbol
_atom_site_fract_x
_atom_site_fract_y
_atom_site_fract_z
_atom_site_U_iso_or_equiv
_atom_site_adp_type
_atom_site_occupancy
_atom_site_site_symmetry_order
_atom_site_calc_flag
_atom_site_refinement_flags_posn
_atom_site_refinement_flags_adp
_atom_site_refinement_flags_occupancy
_atom_site_disorder_assembly
_atom_site_disorder_group
Br1 Br 0.72304(2) 0.58032(2) 0.88636(2) 0.01911(5) Uani 1 1 d . . . . .
Br2 Br 0.14296(2) 0.96038(2) 0.43466(2) 0.01502(5) Uani 1 1 d . . . . .
Br3 Br 0.05390(2) 0.73050(2) 0.35764(2) 0.01721(5) Uani 1 1 d . . . . .
Br4 Br 1.03118(2) 0.49191(2) 0.72039(2) 0.01839(5) Uani 1 1 d . . . . .
C1 C 0.5381(2) 0.73344(10) 0.70267(11) 0.0111(3) Uani 1 1 d . . . . .
C2 C 0.6425(2) 0.69240(11) 0.75834(11) 0.0123(3) Uani 1 1 d . . . . .
H2 H 0.749711 0.701656 0.761774 0.015 Uiso 1 1 calc R U . . .
C3 C 0.5847(2) 0.63723(11) 0.80892(11) 0.0133(4) Uani 1 1 d . . . . .
C4 C 0.4282(2) 0.62219(11) 0.80472(11) 0.0148(4) Uani 1 1 d . . . . .
H4 H 0.392502 0.582681 0.838744 0.018 Uiso 1 1 calc R U . . .
C5 C 0.3247(2) 0.66535(11) 0.75047(11) 0.0137(4) Uani 1 1 d . . . . .
H5 H 0.217474 0.656288 0.747488 0.016 Uiso 1 1 calc R U . . .
C6 C 0.3798(2) 0.72188(11) 0.70067(11) 0.0114(3) Uani 1 1 d . . . . .
C7 C 0.2986(2) 0.77676(11) 0.64021(11) 0.0111(3) Uani 1 1 d . . . . .
C8 C 0.1430(2) 0.78998(11) 0.61618(11) 0.0139(4) Uani 1 1 d . . . . .
H8 H 0.068806 0.761258 0.641095 0.017 Uiso 1 1 calc R U . . .
C9 C 0.0969(2) 0.84560(11) 0.55538(12) 0.0148(4) Uani 1 1 d . . . . .
H9 H -0.009074 0.855112 0.537966 0.018 Uiso 1 1 calc R U . . .
C10 C 0.2076(2) 0.88717(11) 0.52030(11) 0.0125(4) Uani 1 1 d . . . . .
C11 C 0.3644(2) 0.87601(11) 0.54425(11) 0.0120(3) Uani 1 1 d . . . . .
H11 H 0.438353 0.905945 0.520369 0.014 Uiso 1 1 calc R U . . .
C12 C 0.4082(2) 0.81973(10) 0.60403(11) 0.0110(3) Uani 1 1 d . . . . .
C13 C 0.5706(2) 0.79519(11) 0.64003(11) 0.0112(3) Uani 1 1 d . . . . .
C14 C 0.6579(2) 0.86688(11) 0.68179(12) 0.0169(4) Uani 1 1 d . . . . .
H14A H 0.675182 0.906326 0.640228 0.025 Uiso 1 1 calc R U . . .
H14B H 0.756917 0.849044 0.710837 0.025 Uiso 1 1 calc R U . . .
H14C H 0.597284 0.890946 0.720924 0.025 Uiso 1 1 calc R U . . .
C15 C 0.6634(2) 0.76397(10) 0.57289(11) 0.0112(3) Uani 1 1 d . . . . .
H15A H 0.656037 0.804993 0.529365 0.013 Uiso 1 1 calc R U . . .
H15B H 0.772457 0.761660 0.597807 0.013 Uiso 1 1 calc R U . . .
C16 C 0.6245(2) 0.68271(11) 0.52993(11) 0.0109(3) Uani 1 1 d . . . . .
C17 C 0.7108(2) 0.67996(12) 0.45510(12) 0.0153(4) Uani 1 1 d . . . . .
H17A H 0.668865 0.720506 0.415360 0.023 Uiso 1 1 calc R U . . .
H17B H 0.698434 0.627195 0.429621 0.023 Uiso 1 1 calc R U . . .
H17C H 0.820036 0.690435 0.472601 0.023 Uiso 1 1 calc R U . . .
C18 C 0.4538(2) 0.66582(11) 0.50545(11) 0.0109(3) Uani 1 1 d . . . . .
C19 C 0.3501(2) 0.70528(11) 0.44782(11) 0.0116(3) Uani 1 1 d . . . . .
H19 H 0.380887 0.749432 0.417971 0.014 Uiso 1 1 calc R U . . .
C20 C 0.1997(2) 0.67773(11) 0.43546(11) 0.0124(3) Uani 1 1 d . . . . .
C21 C 0.1512(2) 0.61289(11) 0.47769(11) 0.0131(4) Uani 1 1 d . . . . .
H21 H 0.046893 0.596398 0.468454 0.016 Uiso 1 1 calc R U . . .
C22 C 0.2569(2) 0.57251(11) 0.53355(11) 0.0134(4) Uani 1 1 d . . . . .
H22 H 0.226301 0.527609 0.562353 0.016 Uiso 1 1 calc R U . . .
C23 C 0.4084(2) 0.59884(11) 0.54667(11) 0.0113(3) Uani 1 1 d . . . . .
C24 C 0.5442(2) 0.56559(11) 0.59718(11) 0.0115(3) Uani 1 1 d . . . . .
C25 C 0.5612(2) 0.49861(11) 0.64751(11) 0.0132(4) Uani 1 1 d . . . . .
H25 H 0.474396 0.467458 0.655518 0.016 Uiso 1 1 calc R U . . .
C26 C 0.7065(2) 0.47792(11) 0.68581(11) 0.0153(4) Uani 1 1 d . . . . .
H26 H 0.720220 0.432873 0.720949 0.018 Uiso 1 1 calc R U . . .
C27 C 0.8313(2) 0.52378(11) 0.67215(11) 0.0137(4) Uani 1 1 d . . . . .
C28 C 0.8171(2) 0.59173(11) 0.62314(11) 0.0124(3) Uani 1 1 d . . . . .
H28 H 0.904199 0.622649 0.615191 0.015 Uiso 1 1 calc R U . . .
C29 C 0.6710(2) 0.61253(11) 0.58643(11) 0.0114(3) Uani 1 1 d . . . . .

loop_
_atom_site_aniso_label
_atom_site_aniso_U_11
_atom_site_aniso_U_22
_atom_site_aniso_U_33
_atom_site_aniso_U_23
_atom_site_aniso_U_13
_atom_site_aniso_U_12
Br1 0.02416(11) 0.01676(10) 0.01486(10) 0.00280(7) -0.00262(7) 0.00510(7)
Br2 0.01438(9) 0.01503(9) 0.01583(10) 0.00358(7) 0.00272(7) 0.00526(7)
Br3 0.01091(9) 0.02128(10) 0.01874(10) 0.00513(7) -0.00033(7) 0.00056(7)
Br4 0.01690(10) 0.01741(10) 0.01908(10) 0.00103(7) -0.00368(7) 0.00504(7)
C1 0.0121(8) 0.0090(8) 0.0122(8) -0.0026(6) 0.0020(7) -0.0012(6)
C2 0.0125(9) 0.0111(8) 0.0130(9) -0.0025(7) 0.0011(7) -0.0006(7)
C3 0.0183(9) 0.0111(9) 0.0100(8) -0.0005(7) 0.0001(7) 0.0030(7)
C4 0.0197(9) 0.0128(9) 0.0131(9) 0.0005(7) 0.0064(7) 0.0009(7)
C5 0.0137(9) 0.0137(9) 0.0145(9) -0.0017(7) 0.0051(7) -0.0005(7)
C6 0.0114(8) 0.0109(8) 0.0119(8) -0.0025(7) 0.0022(7) -0.0002(7)
C7 0.0121(8) 0.0100(8) 0.0115(8) -0.0024(7) 0.0029(7) 0.0011(7)
C8 0.0107(8) 0.0141(9) 0.0174(9) 0.0005(7) 0.0040(7) -0.0012(7)
C9 0.0106(8) 0.0153(9) 0.0184(9) -0.0007(7) 0.0019(7) 0.0031(7)
C10 0.0161(9) 0.0088(8) 0.0126(9) 0.0005(7) 0.0025(7) 0.0036(7)
C11 0.0124(9) 0.0085(8) 0.0155(9) -0.0002(7) 0.0036(7) -0.0001(7)
C12 0.0096(8) 0.0089(8) 0.0146(9) -0.0036(7) 0.0020(7) 0.0004(6)
C13 0.0104(8) 0.0094(8) 0.0138(9) -0.0002(7) 0.0012(7) -0.0012(7)
C14 0.0157(9) 0.0106(9) 0.0236(10) -0.0026(7) 0.0001(7) -0.0028(7)
C15 0.0079(8) 0.0094(8) 0.0166(9) 0.0016(7) 0.0028(7) -0.0004(6)
C16 0.0100(8) 0.0102(8) 0.0130(8) 0.0010(7) 0.0028(7) 0.0012(6)
C17 0.0139(9) 0.0172(9) 0.0160(9) 0.0028(7) 0.0065(7) 0.0023(7)
C18 0.0108(8) 0.0105(8) 0.0121(8) -0.0040(7) 0.0033(7) -0.0005(7)
C19 0.0125(8) 0.0108(8) 0.0122(8) -0.0010(7) 0.0039(7) 0.0003(7)
C20 0.0130(9) 0.0122(9) 0.0118(8) -0.0013(7) 0.0014(7) 0.0037(7)
C21 0.0099(8) 0.0144(9) 0.0156(9) -0.0036(7) 0.0037(7) -0.0015(7)
C22 0.0159(9) 0.0111(9) 0.0141(9) -0.0010(7) 0.0056(7) -0.0022(7)
C23 0.0131(9) 0.0101(8) 0.0112(8) -0.0022(6) 0.0036(7) 0.0013(7)
C24 0.0135(9) 0.0108(8) 0.0106(8) -0.0023(7) 0.0032(7) 0.0001(7)
C25 0.0165(9) 0.0100(9) 0.0133(9) -0.0008(7) 0.0036(7) -0.0025(7)
C26 0.0236(10) 0.0095(9) 0.0128(9) 0.0017(7) 0.0027(7) 0.0016(7)
C27 0.0139(9) 0.0136(9) 0.0128(9) -0.0015(7) -0.0009(7) 0.0043(7)
C28 0.0129(9) 0.0109(8) 0.0137(9) -0.0023(7) 0.0033(7) 0.0001(7)
C29 0.0142(9) 0.0085(8) 0.0121(8) -0.0007(6) 0.0040(7) 0.0009(7)

loop_
_atom_type_symbol
_atom_type_description
_atom_type_scat_dispersion_real
_atom_type_scat_dispersion_imag
_atom_type_scat_source
C C 0.0033 0.0016 'International Tables Vol C Tables 4.2.6.8 and 6.1.1.4'
H H 0.0000 0.0000 'International Tables Vol C Tables 4.2.6.8 and 6.1.1.4'
Br Br -0.2901 2.4595 'International Tables Vol C Tables 4.2.6.8 and 6.1.1.4'

loop_
_exptl_crystal_face_index_h
_exptl_crystal_face_index_k
_exptl_crystal_face_index_l
_exptl_crystal_face_perp_dist
5 -2 -1 0.1200
-1 -5 0 0.0750
1 5 4 0.0600
-1 -5 -4 0.0600
0 0 -1 0.0850
-1 -5 3 0.1300
-5 3 2 0.1000
-4 5 -4 0.1000
-3 0 5 0.1200

loop_
_geom_angle_atom_site_label_1
_geom_angle_atom_site_label_2
_geom_angle_atom_site_label_3
_geom_angle
_geom_angle_site_symmetry_1
_geom_angle_site_symmetry_3
_geom_angle_publ_flag
C2 C1 C6 120.65(17) . . ?
C2 C1 C13 128.26(16) . . ?
C6 C1 C13 111.07(16) . . ?
C1 C2 H2 121.2 . . ?
C1 C2 C3 117.65(17) . . ?
C3 C2 H2 121.2 . . ?
C2 C3 Br1 119.06(14) . . ?
C2 C3 C4 122.28(17) . . ?
C4 C3 Br1 118.66(14) . . ?
C3 C4 H4 120.3 . . ?
C5 C4 C3 119.48(17) . . ?
C5 C4 H4 120.3 . . ?
C4 C5 H5 120.4 . . ?
C6 C5 C4 119.14(17) . . ?
C6 C5 H5 120.4 . . ?
C1 C6 C7 108.43(16) . . ?
C5 C6 C1 120.65(17) . . ?
C5 C6 C7 130.92(17) . . ?
C8 C7 C6 131.34(17) . . ?
C8 C7 C12 120.36(17) . . ?
C12 C7 C6 108.30(15) . . ?
C7 C8 H8 120.3 . . ?
C9 C8 C7 119.31(17) . . ?
C9 C8 H8 120.3 . . ?
C8 C9 H9 120.4 . . ?
C8 C9 C10 119.23(17) . . ?
C10 C9 H9 120.4 . . ?
C9 C10 Br2 118.75(14) . . ?
C9 C10 C11 122.61(17) . . ?
C11 C10 Br2 118.62(14) . . ?
C10 C11 H11 121.3 . . ?
C12 C11 C10 117.37(16) . . ?
C12 C11 H11 121.3 . . ?
C7 C12 C13 110.97(16) . . ?
C11 C12 C7 121.11(16) . . ?
C11 C12 C13 127.92(16) . . ?
C1 C13 C12 101.18(14) . . ?
C1 C13 C14 111.12(15) . . ?
C1 C13 C15 114.90(14) . . ?
C12 C13 C14 110.15(15) . . ?
C12 C13 C15 111.80(15) . . ?
C14 C13 C15 107.62(14) . . ?
C13 C14 H14A 109.5 . . ?
C13 C14 H14B 109.5 . . ?
C13 C14 H14C 109.5 . . ?
H14A C14 H14B 109.5 . . ?
H14A C14 H14C 109.5 . . ?
H14B C14 H14C 109.5 . . ?
C13 C15 H15A 107.1 . . ?
C13 C15 H15B 107.1 . . ?
H15A C15 H15B 106.8 . . ?
C16 C15 C13 121.06(14) . . ?
C16 C15 H15A 107.1 . . ?
C16 C15 H15B 107.1 . . ?
C17 C16 C15 106.84(14) . . ?
C18 C16 C15 115.44(14) . . ?
C18 C16 C17 111.17(15) . . ?
C29 C16 C15 112.23(15) . . ?
C29 C16 C17 110.29(14) . . ?
C29 C16 C18 100.85(14) . . ?
C16 C17 H17A 109.5 . . ?
C16 C17 H17B 109.5 . . ?
C16 C17 H17C 109.5 . . ?
H17A C17 H17B 109.5 . . ?
H17A C17 H17C 109.5 . . ?
H17B C17 H17C 109.5 . . ?
C19 C18 C16 128.27(16) . . ?
C19 C18 C23 120.69(16) . . ?
C23 C18 C16 110.96(16) . . ?
C18 C19 H19 121.3 . . ?
C18 C19 C20 117.49(17) . . ?
C20 C19 H19 121.3 . . ?
C19 C20 Br3 118.83(14) . . ?
C19 C20 C21 122.70(17) . . ?
C21 C20 Br3 118.47(14) . . ?
C20 C21 H21 120.4 . . ?
C22 C21 C20 119.27(17) . . ?
C22 C21 H21 120.4 . . ?
C21 C22 H22 120.5 . . ?
C21 C22 C23 119.02(17) . . ?
C23 C22 H22 120.5 . . ?
C18 C23 C24 108.43(16) . . ?
C22 C23 C18 120.76(17) . . ?
C22 C23 C24 130.75(17) . . ?
C25 C24 C23 131.00(17) . . ?
C25 C24 C29 120.66(17) . . ?
C29 C24 C23 108.32(16) . . ?
C24 C25 H25 120.4 . . ?
C26 C25 C24 119.20(17) . . ?
C26 C25 H25 120.4 . . ?
C25 C26 H26 120.4 . . ?
C27 C26 C25 119.18(17) . . ?
C27 C26 H26 120.4 . . ?
C26 C27 Br4 118.88(14) . . ?
C26 C27 C28 122.72(17) . . ?
C28 C27 Br4 118.39(14) . . ?
C27 C28 H28 121.2 . . ?
C29 C28 C27 117.50(17) . . ?
C29 C28 H28 121.2 . . ?
C24 C29 C16 111.30(15) . . ?
C28 C29 C16 127.98(16) . . ?
C28 C29 C24 120.69(17) . . ?

loop_
_geom_bond_atom_site_label_1
_geom_bond_atom_site_label_2
_geom_bond_distance
_geom_bond_site_symmetry_2
_geom_bond_publ_flag
Br1 C3 1.8940(18) . ?
Br2 C10 1.8976(18) . ?
Br3 C20 1.9009(18) . ?
Br4 C27 1.9018(18) . ?
C1 C2 1.387(3) . ?
C1 C6 1.403(2) . ?
C1 C13 1.518(2) . ?
C2 H2 0.9500 . ?
C2 C3 1.390(3) . ?
C3 C4 1.392(3) . ?
C4 H4 0.9500 . ?
C4 C5 1.387(3) . ?
C5 H5 0.9500 . ?
C5 C6 1.386(3) . ?
C6 C7 1.467(3) . ?
C7 C8 1.389(3) . ?
C7 C12 1.402(2) . ?
C8 H8 0.9500 . ?
C8 C9 1.388(3) . ?
C9 H9 0.9500 . ?
C9 C10 1.388(3) . ?
C10 C11 1.394(3) . ?
C11 H11 0.9500 . ?
C11 C12 1.380(3) . ?
C12 C13 1.525(2) . ?
C13 C14 1.538(2) . ?
C13 C15 1.556(2) . ?
C14 H14A 0.9800 . ?
C14 H14B 0.9800 . ?
C14 H14C 0.9800 . ?
C15 H15A 0.9900 . ?
C15 H15B 0.9900 . ?
C15 C16 1.553(2) . ?
C16 C17 1.537(2) . ?
C16 C18 1.526(2) . ?
C16 C29 1.522(2) . ?
C17 H17A 0.9800 . ?
C17 H17B 0.9800 . ?
C17 H17C 0.9800 . ?
C18 C19 1.389(3) . ?
C18 C23 1.401(3) . ?
C19 H19 0.9500 . ?
C19 C20 1.390(3) . ?
C20 C21 1.391(3) . ?
C21 H21 0.9500 . ?
C21 C22 1.390(3) . ?
C22 H22 0.9500 . ?
C22 C23 1.392(3) . ?
C23 C24 1.467(3) . ?
C24 C25 1.393(3) . ?
C24 C29 1.398(3) . ?
C25 H25 0.9500 . ?
C25 C26 1.388(3) . ?
C26 H26 0.9500 . ?
C26 C27 1.385(3) . ?
C27 C28 1.393(3) . ?
C28 H28 0.9500 . ?
C28 C29 1.386(3) . ?

loop_
_geom_torsion_atom_site_label_1
_geom_torsion_atom_site_label_2
_geom_torsion_atom_site_label_3
_geom_torsion_atom_site_label_4
_geom_torsion
_geom_torsion_site_symmetry_1
_geom_torsion_site_symmetry_2
_geom_torsion_site_symmetry_3
_geom_torsion_site_symmetry_4
_geom_torsion_publ_flag
Br1 C3 C4 C5 177.67(14) . . . . ?
Br2 C10 C11 C12 -177.07(13) . . . . ?
Br3 C20 C21 C22 178.63(13) . . . . ?
Br4 C27 C28 C29 177.99(13) . . . . ?
C1 C2 C3 Br1 -179.59(13) . . . . ?
C1 C2 C3 C4 0.4(3) . . . . ?
C1 C6 C7 C8 -178.72(19) . . . . ?
C1 C6 C7 C12 1.7(2) . . . . ?
C1 C13 C15 C16 44.1(2) . . . . ?
C2 C1 C6 C5 -4.3(3) . . . . ?
C2 C1 C6 C7 176.12(16) . . . . ?
C2 C1 C13 C12 -176.34(17) . . . . ?
C2 C1 C13 C14 -59.4(2) . . . . ?
C2 C1 C13 C15 63.1(2) . . . . ?
C2 C3 C4 C5 -2.4(3) . . . . ?
C3 C4 C5 C6 0.9(3) . . . . ?
C4 C5 C6 C1 2.4(3) . . . . ?
C4 C5 C6 C7 -178.22(18) . . . . ?
C5 C6 C7 C8 1.8(3) . . . . ?
C5 C6 C7 C12 -177.74(19) . . . . ?
C6 C1 C2 C3 2.9(3) . . . . ?
C6 C1 C13 C12 2.06(19) . . . . ?
C6 C1 C13 C14 118.98(17) . . . . ?
C6 C1 C13 C15 -118.54(17) . . . . ?
C6 C7 C8 C9 -178.86(18) . . . . ?
C6 C7 C12 C11 179.81(16) . . . . ?
C6 C7 C12 C13 -0.4(2) . . . . ?
C7 C8 C9 C10 -0.4(3) . . . . ?
C7 C12 C13 C1 -0.96(19) . . . . ?
C7 C12 C13 C14 -118.58(17) . . . . ?
C7 C12 C13 C15 121.81(16) . . . . ?
C8 C7 C12 C11 0.2(3) . . . . ?
C8 C7 C12 C13 180.00(16) . . . . ?
C8 C9 C10 Br2 177.88(14) . . . . ?
C8 C9 C10 C11 -0.7(3) . . . . ?
C9 C10 C11 C12 1.5(3) . . . . ?
C10 C11 C12 C7 -1.2(3) . . . . ?
C10 C11 C12 C13 179.01(17) . . . . ?
C11 C12 C13 C1 178.82(18) . . . . ?
C11 C12 C13 C14 61.2(2) . . . . ?
C11 C12 C13 C15 -58.4(2) . . . . ?
C12 C7 C8 C9 0.6(3) . . . . ?
C12 C13 C15 C16 -70.5(2) . . . . ?
C13 C1 C2 C3 -178.86(17) . . . . ?
C13 C1 C6 C5 177.12(16) . . . . ?
C13 C1 C6 C7 -2.4(2) . . . . ?
C13 C15 C16 C17 167.09(16) . . . . ?
C13 C15 C16 C18 42.9(2) . . . . ?
C13 C15 C16 C29 -71.9(2) . . . . ?
C14 C13 C15 C16 168.45(16) . . . . ?
C15 C16 C18 C19 65.7(2) . . . . ?
C15 C16 C18 C23 -117.58(17) . . . . ?
C15 C16 C29 C24 119.84(16) . . . . ?
C15 C16 C29 C28 -62.0(2) . . . . ?
C16 C18 C19 C20 179.04(17) . . . . ?
C16 C18 C23 C22 -179.97(16) . . . . ?
C16 C18 C23 C24 -2.4(2) . . . . ?
C17 C16 C18 C19 -56.2(2) . . . . ?
C17 C16 C18 C23 120.52(16) . . . . ?
C17 C16 C29 C24 -121.16(17) . . . . ?
C17 C16 C29 C28 57.0(2) . . . . ?
C18 C16 C29 C24 -3.58(18) . . . . ?
C18 C16 C29 C28 174.53(18) . . . . ?
C18 C19 C20 Br3 179.59(13) . . . . ?
C18 C19 C20 C21 -0.5(3) . . . . ?
C18 C23 C24 C25 -178.04(18) . . . . ?
C18 C23 C24 C29 0.0(2) . . . . ?
C19 C18 C23 C22 -2.9(3) . . . . ?
C19 C18 C23 C24 174.58(15) . . . . ?
C19 C20 C21 C22 -1.3(3) . . . . ?
C20 C21 C22 C23 1.0(3) . . . . ?
C21 C22 C23 C18 1.1(3) . . . . ?
C21 C22 C23 C24 -175.80(18) . . . . ?
C22 C23 C24 C25 -0.8(3) . . . . ?
C22 C23 C24 C29 177.24(18) . . . . ?
C23 C18 C19 C20 2.6(3) . . . . ?
C23 C24 C25 C26 176.64(18) . . . . ?
C23 C24 C29 C16 2.4(2) . . . . ?
C23 C24 C29 C28 -175.89(16) . . . . ?
C24 C25 C26 C27 -0.9(3) . . . . ?
C25 C24 C29 C16 -179.30(15) . . . . ?
C25 C24 C29 C28 2.4(3) . . . . ?
C25 C26 C27 Br4 -176.83(14) . . . . ?
C25 C26 C27 C28 1.9(3) . . . . ?
C26 C27 C28 C29 -0.8(3) . . . . ?
C27 C28 C29 C16 -179.34(17) . . . . ?
C27 C28 C29 C24 -1.4(3) . . . . ?
C29 C16 C18 C19 -173.14(17) . . . . ?
C29 C16 C18 C23 3.60(18) . . . . ?
C29 C24 C25 C26 -1.3(3) . . . . ?
